data_2216878
loop_
_publ_author_name
'Navarrete-V\'azquez, Gabriel'
'Moreno-Diaz, Hermenegilda'
'Villalobos-Molina, Rafael'
'Estrada-Soto, Samuel'
'Tlahuext, Hugo'

_publ_section_title 4-Methoxy-<i>N</i>-[6-methyl-2,3-dihydro-1,3-benzothiazol-2-ylidene]benzenesulfonamide
_journal_coeditor_code AT2516
_journal_issue 1
_journal_name_full 'Acta Crystallographica Section E'
_journal_page_first o227
_journal_page_last o227
_journal_paper_doi 10.1107/S1600536807065312
_journal_volume 64
_journal_year 2008
_chemical_formula_iupac 'C15 H14 N2 O3 S2'
_chemical_formula_moiety 'C15 H14 N2 O3 S2'
_chemical_formula_sum 'C15 H14 N2 O3 S2'
_chemical_formula_weight 334.40
_chemical_melting_point 534.4
_chemical_name_systematic 4-Methoxy-N-[6-methyl-2,3-dihydro-1,3-benzothiazol-2-ylidene]benzenesulfonamide
_space_group_IT_number 14
_symmetry_cell_setting monoclinic
_symmetry_space_group_name_Hall '-P 2ybc'
_symmetry_space_group_name_H-M 'P 1 21/c 1'
_atom_sites_solution_hydrogens geom
_atom_sites_solution_primary direct
_atom_sites_solution_secondary difmap
_audit_creation_method SHELXL-97
_cell_angle_alpha 90.00
_cell_angle_beta 99.973(2)
_cell_angle_gamma 90.00
_cell_formula_units_Z 4
_cell_length_a 12.0173(15)
_cell_length_b 16.211(2)
_cell_length_c 7.7377(10)
_cell_measurement_reflns_used 2617
_cell_measurement_temperature 273(2)
_cell_measurement_theta_max 25.0
_cell_measurement_theta_min 1.72
_cell_volume 1484.6(3)
_computing_cell_refinement 'SAINT-Plus-NT (Bruker, 2000)'
_computing_data_collection 'SMART (Bruker, 2000)'
_computing_data_reduction SAINT-Plus-NT
_computing_molecular_graphics 'SHELXTL  (Bruker, 2000)'
_computing_publication_material 'PLATON (Spek, 2003) and publCIF (Westrip, 2008)'
_computing_structure_refinement 'SHELXL97 (Sheldrick, 1997)'
_computing_structure_solution 'SHELXS97 (Sheldrick, 1997)'
_diffrn_ambient_temperature 273(2)
_diffrn_detector_area_resol_mean 8.3
_diffrn_measured_fraction_theta_full 1.000
_diffrn_measured_fraction_theta_max 1.000
_diffrn_measurement_device_type 'Bruker SMART APEX CCD area-detector'
_diffrn_measurement_method '\f and \w'
_diffrn_radiation_monochromator graphite
_diffrn_radiation_source 'fine-focus sealed tube'
_diffrn_radiation_type MoK\a
_diffrn_radiation_wavelength 0.71073
_diffrn_reflns_av_R_equivalents 0.0323
_diffrn_reflns_av_sigmaI/netI 0.0245
_diffrn_reflns_limit_h_max 14
_diffrn_reflns_limit_h_min -14
_diffrn_reflns_limit_k_max 18
_diffrn_reflns_limit_k_min -19
_diffrn_reflns_limit_l_max 9
_diffrn_reflns_limit_l_min -9
_diffrn_reflns_number 12102
_diffrn_reflns_theta_full 25.0
_diffrn_reflns_theta_max 24.99
_diffrn_reflns_theta_min 1.72
_diffrn_standards_number 0
_exptl_absorpt_coefficient_mu 0.372
_exptl_absorpt_correction_T_max 0.9637
_exptl_absorpt_correction_T_min 0.8158
_exptl_absorpt_correction_type multi-scan
_exptl_absorpt_process_details '(SADABS; Sheldrick, 2003)'
_exptl_crystal_colour yellow
_exptl_crystal_density_diffrn 1.496
_exptl_crystal_density_method 'not measured'
_exptl_crystal_description 'rectangular prism'
_exptl_crystal_F_000 696
_exptl_crystal_size_max 0.57
_exptl_crystal_size_mid 0.16
_exptl_crystal_size_min 0.10
_refine_diff_density_max 0.406
_refine_diff_density_min -0.195
_refine_ls_extinction_method none
_refine_ls_goodness_of_fit_ref 1.149
_refine_ls_hydrogen_treatment mixed
_refine_ls_matrix_type full
_refine_ls_number_parameters 205
_refine_ls_number_reflns 2617
_refine_ls_number_restraints 0
_refine_ls_restrained_S_all 1.149
_refine_ls_R_factor_all 0.0514
_refine_ls_R_factor_gt 0.0476
_refine_ls_shift/su_max 0.001
_refine_ls_shift/su_mean 0.000
_refine_ls_structure_factor_coef Fsqd
_refine_ls_weighting_details 'calc w=1/[\s^2^(Fo^2^)+(0.0504P)^2^+0.9002P] where P=(Fo^2^+2Fc^2^)/3'
_refine_ls_weighting_scheme calc
_refine_ls_wR_factor_gt 0.1149
_refine_ls_wR_factor_ref 0.1174
_reflns_number_gt 2440
_reflns_number_total 2617
_reflns_threshold_expression I>2\s(I)
_cod_data_source_file at2516.cif
_cod_data_source_block I
_cod_original_sg_symbol_H-M 'P 21/c'
_cod_database_code 2216878
_cod_database_fobs_code 2216878

loop_
_symmetry_equiv_pos_as_xyz
'x, y, z'
'-x, y+1/2, -z+1/2'
'-x, -y, -z'
'x, -y-1/2, z-1/2'

loop_
_atom_site_type_symbol
_atom_site_label
_atom_site_fract_x
_atom_site_fract_y
_atom_site_fract_z
_atom_site_U_iso_or_equiv
_atom_site_adp_type
_atom_site_calc_flag
_atom_site_refinement_flags
_atom_site_occupancy
C C1 0.1795(2) 0.78238(17) 0.4365(3) 0.0450(6) Uani d . 1
C C2 0.0744(2) 0.80223(16) 0.4774(3) 0.0422(6) Uani d . 1
C C3 -0.0003(2) 0.74059(17) 0.5022(4) 0.0512(7) Uani d . 1
H H3 -0.0704 0.7531 0.5307 0.061 Uiso calc R 1
C C4 0.0318(3) 0.66009(18) 0.4836(4) 0.0556(7) Uani d . 1
H H4 -0.0185 0.6183 0.4993 0.067 Uiso calc R 1
C C5 0.1359(3) 0.63832(18) 0.4425(4) 0.0524(7) Uani d . 1
C C6 0.2108(2) 0.70089(18) 0.4188(4) 0.0498(7) Uani d . 1
H H6 0.2812 0.6883 0.3913 0.060 Uiso calc R 1
C C7 0.1455(2) 0.93390(16) 0.4535(3) 0.0402(6) Uani d . 1
C C8 0.3207(2) 1.09049(15) 0.6440(3) 0.0385(6) Uani d . 1
C C9 0.4280(2) 1.05758(17) 0.6913(4) 0.0455(6) Uani d . 1
H H9 0.4576 1.0234 0.6139 0.055 Uiso calc R 1
C C10 0.4905(2) 1.07537(17) 0.8519(4) 0.0469(6) Uani d . 1
H H10 0.5630 1.0540 0.8824 0.056 Uiso calc R 1
C C11 0.4465(2) 1.12510(15) 0.9704(3) 0.0408(6) Uani d . 1
C C12 0.3377(2) 1.15595(17) 0.9262(4) 0.0451(6) Uani d . 1
H H12 0.3068 1.1877 1.0061 0.054 Uiso calc R 1
C C13 0.2755(2) 1.13914(16) 0.7626(4) 0.0440(6) Uani d . 1
H H13 0.2030 1.1605 0.7316 0.053 Uiso calc R 1
C C14 0.4823(3) 1.1987(2) 1.2418(4) 0.0591(8) Uani d . 1
H H14A 0.4687 1.2510 1.1838 0.089 Uiso calc R 1
H H14B 0.5405 1.2046 1.3429 0.089 Uiso calc R 1
H H14C 0.4141 1.1798 1.2778 0.089 Uiso calc R 1
C C15 0.1682(3) 0.54964(19) 0.4239(4) 0.0669(9) Uani d . 1
H H15A 0.1849 0.5246 0.5379 0.100 Uiso calc R 1
H H15B 0.2337 0.5469 0.3686 0.100 Uiso calc R 1
H H15C 0.1068 0.5208 0.3534 0.100 Uiso calc R 1
H H1 -0.003(2) 0.9100(16) 0.509(3) 0.046(8) Uiso d . 1
N N1 0.05952(18) 0.88679(13) 0.4860(3) 0.0426(5) Uani d . 1
N N2 0.13799(17) 1.01569(13) 0.4570(3) 0.0434(5) Uani d . 1
O O1 0.31808(16) 1.03121(12) 0.3323(2) 0.0513(5) Uani d . 1
O O2 0.19594(16) 1.14977(12) 0.3663(3) 0.0563(5) Uani d . 1
O O3 0.51706(16) 1.14040(12) 1.1242(3) 0.0541(5) Uani d . 1
S S1 0.24400(5) 1.07274(4) 0.43153(8) 0.0417(2) Uani d . 1
S S2 0.25626(5) 0.87158(5) 0.40816(9) 0.0480(2) Uani d . 1

loop_
_atom_site_aniso_label
_atom_site_aniso_U_11
_atom_site_aniso_U_22
_atom_site_aniso_U_33
_atom_site_aniso_U_12
_atom_site_aniso_U_13
_atom_site_aniso_U_23
C1 0.0430(14) 0.0497(16) 0.0401(14) 0.0028(12) 0.0015(11) -0.0023(12)
C2 0.0412(13) 0.0448(15) 0.0388(13) 0.0035(12) 0.0014(11) -0.0044(11)
C3 0.0462(15) 0.0451(16) 0.0613(17) -0.0012(13) 0.0062(13) -0.0020(14)
C4 0.0613(18) 0.0438(16) 0.0585(18) -0.0095(14) 0.0017(14) 0.0016(13)
C5 0.0669(18) 0.0441(16) 0.0414(15) 0.0084(14) -0.0041(13) -0.0028(12)
C6 0.0512(16) 0.0512(17) 0.0457(15) 0.0115(13) 0.0042(12) -0.0017(12)
C7 0.0334(12) 0.0466(15) 0.0395(13) -0.0003(11) 0.0039(10) -0.0051(11)
C8 0.0346(12) 0.0335(13) 0.0491(14) -0.0050(10) 0.0119(11) -0.0019(11)
C9 0.0432(14) 0.0447(15) 0.0512(15) 0.0082(12) 0.0150(12) -0.0060(12)
C10 0.0392(14) 0.0462(16) 0.0561(16) 0.0104(12) 0.0106(12) -0.0031(12)
C11 0.0416(13) 0.0344(13) 0.0472(14) -0.0011(11) 0.0097(11) 0.0001(11)
C12 0.0418(14) 0.0442(15) 0.0526(16) 0.0034(12) 0.0173(12) -0.0077(12)
C13 0.0313(12) 0.0462(15) 0.0557(16) 0.0038(11) 0.0108(11) -0.0052(12)
C14 0.0651(19) 0.0595(19) 0.0521(17) 0.0015(15) 0.0086(14) -0.0137(14)
C15 0.090(2) 0.0467(18) 0.0602(19) 0.0139(17) 0.0018(17) -0.0001(15)
N1 0.0339(11) 0.0405(13) 0.0538(13) 0.0021(10) 0.0084(10) -0.0054(10)
N2 0.0348(11) 0.0393(12) 0.0568(13) -0.0015(9) 0.0098(10) -0.0064(10)
O1 0.0471(10) 0.0587(13) 0.0518(11) -0.0061(9) 0.0184(9) -0.0104(9)
O2 0.0562(12) 0.0495(12) 0.0611(12) 0.0012(9) 0.0046(10) 0.0077(9)
O3 0.0507(11) 0.0564(12) 0.0532(11) 0.0081(9) 0.0031(9) -0.0098(9)
S1 0.0377(3) 0.0418(4) 0.0469(4) -0.0029(3) 0.0109(3) -0.0028(3)
S2 0.0389(4) 0.0487(4) 0.0582(4) 0.0048(3) 0.0137(3) -0.0031(3)

loop_
_atom_type_symbol
_atom_type_description
_atom_type_scat_dispersion_real
_atom_type_scat_dispersion_imag
_atom_type_scat_source
C C 0.0033 0.0016 'International Tables Vol C Tables 4.2.6.8 and 6.1.1.4'
H H 0.0000 0.0000 'International Tables Vol C Tables 4.2.6.8 and 6.1.1.4'
N N 0.0061 0.0033 'International Tables Vol C Tables 4.2.6.8 and 6.1.1.4'
O O 0.0106 0.0060 'International Tables Vol C Tables 4.2.6.8 and 6.1.1.4'
S S 0.1246 0.1234 'International Tables Vol C Tables 4.2.6.8 and 6.1.1.4'

loop_
_geom_angle_atom_site_label_1
_geom_angle_atom_site_label_2
_geom_angle_atom_site_label_3
_geom_angle
C6 C1 C2 121.0(3)
C6 C1 S2 128.1(2)
C2 C1 S2 110.9(2)
C3 C2 N1 128.2(2)
C3 C2 C1 120.1(3)
N1 C2 C1 111.7(2)
C4 C3 C2 118.2(3)
C4 C3 H3 120.9
C2 C3 H3 120.9
C3 C4 C5 123.0(3)
C3 C4 H4 118.5
C5 C4 H4 118.5
C4 C5 C6 118.3(3)
C4 C5 C15 121.6(3)
C6 C5 C15 120.1(3)
C1 C6 C5 119.3(3)
C1 C6 H6 120.4
C5 C6 H6 120.4
N2 C7 N1 120.4(2)
N2 C7 S2 129.42(19)
N1 C7 S2 110.18(19)
C9 C8 C13 119.8(2)
C9 C8 S1 119.73(19)
C13 C8 S1 120.45(19)
C10 C9 C8 119.9(2)
C10 C9 H9 120.1
C8 C9 H9 120.1
C9 C10 C11 120.7(2)
C9 C10 H10 119.7
C11 C10 H10 119.7
O3 C11 C12 124.7(2)
O3 C11 C10 115.6(2)
C12 C11 C10 119.7(2)
C13 C12 C11 119.5(2)
C13 C12 H12 120.2
C11 C12 H12 120.2
C12 C13 C8 120.4(2)
C12 C13 H13 119.8
C8 C13 H13 119.8
O3 C14 H14A 109.5
O3 C14 H14B 109.5
H14A C14 H14B 109.5
O3 C14 H14C 109.5
H14A C14 H14C 109.5
H14B C14 H14C 109.5
C5 C15 H15A 109.5
C5 C15 H15B 109.5
H15A C15 H15B 109.5
C5 C15 H15C 109.5
H15A C15 H15C 109.5
H15B C15 H15C 109.5
C7 N1 C2 116.3(2)
C7 N1 H1 120.3(17)
C2 N1 H1 123.4(17)
C7 N2 S1 120.74(17)
C11 O3 C14 118.2(2)
O2 S1 O1 117.99(12)
O2 S1 N2 105.33(12)
O1 S1 N2 111.79(11)
O2 S1 C8 107.49(12)
O1 S1 C8 107.55(12)
N2 S1 C8 106.02(12)
C1 S2 C7 90.91(12)

loop_
_geom_bond_atom_site_label_1
_geom_bond_atom_site_label_2
_geom_bond_distance
C1 C6 1.387(4)
C1 C2 1.391(4)
C1 S2 1.749(3)
C2 C3 1.378(4)
C2 N1 1.385(3)
C3 C4 1.375(4)
C3 H3 0.9300
C4 C5 1.388(4)
C4 H4 0.9300
C5 C6 1.389(4)
C5 C15 1.502(4)
C6 H6 0.9300
C7 N2 1.330(3)
C7 N1 1.343(3)
C7 S2 1.754(3)
C8 C9 1.385(4)
C8 C13 1.390(3)
C8 S1 1.764(3)
C9 C10 1.367(4)
C9 H9 0.9300
C10 C11 1.392(4)
C10 H10 0.9300
C11 O3 1.359(3)
C11 C12 1.387(4)
C12 C13 1.381(4)
C12 H12 0.9300
C13 H13 0.9300
C14 O3 1.424(3)
C14 H14A 0.9600
C14 H14B 0.9600
C14 H14C 0.9600
C15 H15A 0.9600
C15 H15B 0.9600
C15 H15C 0.9600
N1 H1 0.89(3)
N2 S1 1.614(2)
O1 S1 1.4394(19)
O2 S1 1.431(2)

loop_
_geom_hbond_atom_site_label_D
_geom_hbond_atom_site_label_H
_geom_hbond_atom_site_label_A
_geom_hbond_site_symmetry_A
_geom_hbond_distance_DH
_geom_hbond_distance_HA
_geom_hbond_distance_DA
_geom_hbond_angle_DHA
N1 H1 N2 3_576 0.89(2) 2.07(2) 2.948(3) 169(2)
C3 H3 O2 3_576 0.93 2.41 3.248(3) 150
C6 H6 O3 2_646 0.93 2.57 3.485(3) 169
C9 H9 O1 . 0.93 2.51 2.894(3) 105
C14 H14A Cg3 4_575 0.93 2.76 3.433(3) 128

loop_
_geom_torsion_atom_site_label_1
_geom_torsion_atom_site_label_2
_geom_torsion_atom_site_label_3
_geom_torsion_atom_site_label_4
_geom_torsion
C6 C1 C2 C3 0.4(4)
S2 C1 C2 C3 178.9(2)
C6 C1 C2 N1 -179.0(2)
S2 C1 C2 N1 -0.5(3)
N1 C2 C3 C4 178.7(3)
C1 C2 C3 C4 -0.6(4)
C2 C3 C4 C5 0.5(4)
C3 C4 C5 C6 -0.1(4)
C3 C4 C5 C15 179.8(3)
C2 C1 C6 C5 -0.1(4)
S2 C1 C6 C5 -178.3(2)
C4 C5 C6 C1 -0.1(4)
C15 C5 C6 C1 -180.0(3)
C13 C8 C9 C10 -2.2(4)
S1 C8 C9 C10 176.0(2)
C8 C9 C10 C11 1.2(4)
C9 C10 C11 O3 -178.4(2)
C9 C10 C11 C12 1.0(4)
O3 C11 C12 C13 177.1(2)
C10 C11 C12 C13 -2.1(4)
C11 C12 C13 C8 1.1(4)
C9 C8 C13 C12 1.1(4)
S1 C8 C13 C12 -177.1(2)
N2 C7 N1 C2 179.3(2)
S2 C7 N1 C2 -0.1(3)
C3 C2 N1 C7 -179.0(3)
C1 C2 N1 C7 0.4(3)
N1 C7 N2 S1 175.70(19)
S2 C7 N2 S1 -5.1(3)
C12 C11 O3 C14 -6.8(4)
C10 C11 O3 C14 172.5(2)
C7 N2 S1 O2 155.3(2)
C7 N2 S1 O1 25.9(2)
C7 N2 S1 C8 -91.0(2)
C9 C8 S1 O2 -134.5(2)
C13 C8 S1 O2 43.7(2)
C9 C8 S1 O1 -6.5(2)
C13 C8 S1 O1 171.7(2)
C9 C8 S1 N2 113.2(2)
C13 C8 S1 N2 -68.6(2)
C6 C1 S2 C7 178.7(3)
C2 C1 S2 C7 0.4(2)
N2 C7 S2 C1 -179.5(2)
N1 C7 S2 C1 -0.15(19)

loop_
_cod_related_entry_id
_cod_related_entry_database
_cod_related_entry_code
1 ChemSpider 583493
